data_4501905
loop_
_publ_author_name
'Liu, Hai-Yan'
'Wu, Hua'
'Ma, Jian-Fang'
'Liu, Ying-Ying'
'Liu, Bo'
'Yang, Jin'

_publ_section_title
;
 Syntheses, Structures, and Photoluminescence of Zinc(II) Coordination
 Polymers Based on Carboxylates and Flexible Bis-[(pyridyl)-benzimidazole]
 Ligands
;
_journal_issue 11
_journal_name_full 'Crystal Growth &amp; Design'
_journal_page_first 4795
_journal_paper_doi 10.1021/cg100688z
_journal_volume 10
_journal_year 2010
_chemical_formula_moiety 'C46 H40.50 N6 O10.50 Zn2'
_chemical_formula_sum 'C46 H40.5 N6 O10.5 Zn2'
_chemical_formula_weight 976.08
_chemical_name_systematic
;
 ?
;
_space_group_IT_number 14
_symmetry_cell_setting monoclinic
_symmetry_space_group_name_Hall '-P 2yn'
_symmetry_space_group_name_H-M 'P 1 21/n 1'
_atom_sites_solution_hydrogens geom
_atom_sites_solution_primary direct
_atom_sites_solution_secondary difmap
_audit_creation_method SHELXL-97
_cell_angle_alpha 90.00
_cell_angle_beta 105.197(5)
_cell_angle_gamma 90.00
_cell_formula_units_Z 2
_cell_length_a 8.6457(5)
_cell_length_b 23.0914(11)
_cell_length_c 11.5675(5)
_cell_measurement_reflns_used 4545
_cell_measurement_temperature 293(2)
_cell_measurement_theta_max 26.4
_cell_measurement_theta_min 2.0
_cell_volume 2228.6(2)
_computing_cell_refinement CrysAlis
_computing_data_collection 'CrysAlis (Oxford Diffraction, 2006)'
_computing_data_reduction CrysAlis
_computing_structure_refinement 'SHELXL-97 (Sheldrick, 1997)'
_computing_structure_solution 'SHELXS-97 (Sheldrick, 1997)'
_diffrn_ambient_temperature 293(2)
_diffrn_detector_area_resol_mean 10.0
_diffrn_measured_fraction_theta_full 0.997
_diffrn_measured_fraction_theta_max 0.997
_diffrn_measurement_device_type 'Oxford Diffraction Gemini R Ultra'
_diffrn_measurement_method '\w scan'
_diffrn_radiation_monochromator graphite
_diffrn_radiation_source 'fine-focus sealed tube'
_diffrn_radiation_type MoK\a
_diffrn_radiation_wavelength 0.71073
_diffrn_reflns_av_R_equivalents 0.0612
_diffrn_reflns_av_sigmaI/netI 0.1564
_diffrn_reflns_limit_h_max 8
_diffrn_reflns_limit_h_min -10
_diffrn_reflns_limit_k_max 28
_diffrn_reflns_limit_k_min -28
_diffrn_reflns_limit_l_max 14
_diffrn_reflns_limit_l_min -14
_diffrn_reflns_number 11052
_diffrn_reflns_theta_full 26.38
_diffrn_reflns_theta_max 26.38
_diffrn_reflns_theta_min 2.03
_exptl_absorpt_coefficient_mu 1.143
_exptl_absorpt_correction_T_max 0.721
_exptl_absorpt_correction_T_min 0.654
_exptl_absorpt_correction_type multi-scan
_exptl_absorpt_process_details
;
CrysAlis (Oxford Diffraction, 2006)
;
_exptl_crystal_colour colorless
_exptl_crystal_density_diffrn 1.455
_exptl_crystal_density_method 'not measured'
_exptl_crystal_description block
_exptl_crystal_F_000 1005
_exptl_crystal_size_max 0.18
_exptl_crystal_size_mid 0.16
_exptl_crystal_size_min 0.10
_refine_diff_density_max 1.286
_refine_diff_density_min -0.725
_refine_diff_density_rms 0.114
_refine_ls_extinction_method none
_refine_ls_goodness_of_fit_ref 1.048
_refine_ls_hydrogen_treatment constr
_refine_ls_matrix_type full
_refine_ls_number_parameters 309
_refine_ls_number_reflns 4545
_refine_ls_number_restraints 7
_refine_ls_restrained_S_all 1.065
_refine_ls_R_factor_all 0.1683
_refine_ls_R_factor_gt 0.0781
_refine_ls_shift/su_max 0.000
_refine_ls_shift/su_mean 0.000
_refine_ls_structure_factor_coef Fsqd
_refine_ls_weighting_details 'calc w=1/[\s^2^(Fo^2^)+(0.0821P)^2^+0.0000P] where P=(Fo^2^+2Fc^2^)/3'
_refine_ls_weighting_scheme calc
_refine_ls_wR_factor_gt 0.1834
_refine_ls_wR_factor_ref 0.2027
_reflns_number_gt 1895
_reflns_number_total 4545
_reflns_threshold_expression >2sigma(I)
_cod_data_source_file cg100688z_si_002.cif
_cod_data_source_block 3
_cod_original_cell_volume 2228.59(19)
_cod_original_sg_symbol_Hall '-P 2yn  '
_cod_original_sg_symbol_H-M 'P 21/n'
_cod_original_formula_sum 'C46 H40.50 N6 O10.50 Zn2'
_cod_database_code 4501905

loop_
_symmetry_equiv_pos_as_xyz
'x, y, z'
'-x+1/2, y+1/2, -z+1/2'
'-x, -y, -z'
'x-1/2, -y-1/2, z-1/2'

loop_
_atom_site_label
_atom_site_type_symbol
_atom_site_fract_x
_atom_site_fract_y
_atom_site_fract_z
_atom_site_U_iso_or_equiv
_atom_site_adp_type
_atom_site_occupancy
_atom_site_symmetry_multiplicity
_atom_site_calc_flag
_atom_site_refinement_flags
_atom_site_disorder_assembly
_atom_site_disorder_group
Zn1 Zn 0.29748(11) 0.35496(4) 0.88895(8) 0.0582(4) Uani 1 1 d . . .
O1 O 0.1016(7) 0.3086(3) 0.8636(5) 0.0863(19) Uani 1 1 d . A .
O4 O -0.2914(7) 0.1145(2) 1.1694(5) 0.0727(16) Uani 1 1 d . . .
O3 O -0.0979(6) 0.1702(2) 1.2645(4) 0.0638(14) Uani 1 1 d . . .
N3 N 0.3801(7) 0.4957(3) 1.1093(5) 0.0568(16) Uani 1 1 d . . .
N1 N 0.2935(7) 0.4340(3) 0.9593(5) 0.0560(16) Uani 1 1 d . . .
C8 C -0.1865(9) 0.1508(3) 1.1714(7) 0.0500(18) Uani 1 1 d . . .
C7 C -0.1683(8) 0.1741(3) 1.0517(6) 0.0445(17) Uani 1 1 d . . .
C14 C 0.2537(8) 0.5242(3) 1.0251(6) 0.0465(17) Uani 1 1 d . . .
C15 C 0.3963(8) 0.4427(3) 1.0647(6) 0.0368(15) Uani 1 1 d . . .
N2 N 0.4965(7) 0.3504(3) 1.0461(5) 0.0561(15) Uani 1 1 d . . .
C6 C -0.0467(8) 0.2122(3) 1.0503(6) 0.0484(18) Uani 1 1 d . . .
H6 H 0.0264 0.2216 1.1223 0.058 Uiso 1 1 calc R . .
C9 C 0.2047(8) 0.4835(3) 0.9332(7) 0.0489(19) Uani 1 1 d . . .
C11 C 0.0135(9) 0.5519(4) 0.8333(7) 0.060(2) Uani 1 1 d . . .
H11 H -0.0685 0.5634 0.7679 0.072 Uiso 1 1 calc R . .
C21 C 0.4700(9) 0.5204(3) 1.2266(6) 0.057(2) Uani 1 1 d . . .
H21A H 0.4603 0.5623 1.2236 0.069 Uiso 1 1 calc R . .
H21B H 0.5827 0.5108 1.2411 0.069 Uiso 1 1 calc R . .
C2 C -0.0293(8) 0.2368(3) 0.9460(6) 0.0476(18) Uani 1 1 d . A .
C10 C 0.0789(9) 0.4984(3) 0.8315(6) 0.056(2) Uani 1 1 d . . .
H10 H 0.0433 0.4731 0.7675 0.067 Uiso 1 1 calc R . .
C13 C 0.1856(10) 0.5768(4) 1.0261(7) 0.067(2) Uani 1 1 d . . .
H13 H 0.2191 0.6026 1.0894 0.081 Uiso 1 1 calc R . .
C19 C 0.7076(10) 0.3022(4) 1.1896(7) 0.067(2) Uani 1 1 d . . .
H19 H 0.7712 0.2693 1.2098 0.080 Uiso 1 1 calc R . .
C1 C 0.1046(11) 0.2786(4) 0.9500(8) 0.072(3) Uani 1 1 d . . .
C18 C 0.7247(10) 0.3491(4) 1.2655(7) 0.072(2) Uani 1 1 d . . .
H18 H 0.8001 0.3493 1.3395 0.086 Uiso 1 1 calc R . .
C22 C 0.4082(8) 0.4976(3) 1.3285(5) 0.0530(19) Uani 1 1 d . . .
H22A H 0.3994 0.4558 1.3234 0.064 Uiso 1 1 calc R . .
H22B H 0.3024 0.5134 1.3230 0.064 Uiso 1 1 calc R . .
C16 C 0.5102(9) 0.3956(3) 1.1157(6) 0.0523(19) Uani 1 1 d . . .
C5 C -0.2784(9) 0.1594(3) 0.9454(7) 0.062(2) Uani 1 1 d . . .
H5 H -0.3613 0.1336 0.9446 0.075 Uiso 1 1 calc R . .
C23 C 0.5223(9) 0.5149(4) 1.4477(6) 0.065(2) Uani 1 1 d . . .
H23A H 0.5187 0.5565 1.4574 0.078 Uiso 1 1 calc R . .
H23B H 0.6309 0.5043 1.4477 0.078 Uiso 1 1 calc R . .
C3 C -0.1390(10) 0.2224(3) 0.8403(7) 0.063(2) Uani 1 1 d . . .
H3 H -0.1299 0.2388 0.7689 0.075 Uiso 1 1 calc R A .
C4 C -0.2613(10) 0.1845(4) 0.8386(7) 0.077(3) Uani 1 1 d . A .
H4 H -0.3338 0.1753 0.7662 0.092 Uiso 1 1 calc R . .
C12 C 0.0633(10) 0.5892(4) 0.9271(7) 0.065(2) Uani 1 1 d . . .
H12 H 0.0118 0.6247 0.9237 0.078 Uiso 1 1 calc R . .
C17 C 0.6217(10) 0.3971(3) 1.2255(7) 0.062(2) Uani 1 1 d . . .
H17 H 0.6296 0.4297 1.2738 0.075 Uiso 1 1 calc R . .
C20 C 0.5936(10) 0.3062(3) 1.0841(8) 0.067(2) Uani 1 1 d . . .
H20 H 0.5827 0.2745 1.0331 0.080 Uiso 1 1 calc R . .
O2W O -0.5000 0.0000 1.0000 0.115(12) Uiso 0.25 2 d SPD . .
O1W O -0.6737(14) 0.1424(6) 1.1417(17) 0.179(9) Uani 0.621(17) 1 d P A 1
O2 O 0.190(2) 0.2949(8) 1.0476(12) 0.114(6) Uani 0.621(17) 1 d P A 1
O1W' O -0.622(2) 0.0977(7) 1.0509(17) 0.143(10) Uani 0.379(17) 1 d PDU A 2
O2' O 0.248(2) 0.2577(12) 1.014(2) 0.103(8) Uani 0.379(17) 1 d P A 2

loop_
_atom_site_aniso_label
_atom_site_aniso_U_11
_atom_site_aniso_U_22
_atom_site_aniso_U_33
_atom_site_aniso_U_23
_atom_site_aniso_U_13
_atom_site_aniso_U_12
Zn1 0.0727(6) 0.0526(6) 0.0540(6) -0.0221(5) 0.0248(5) -0.0218(5)
O1 0.114(5) 0.081(4) 0.067(4) -0.009(3) 0.030(3) -0.062(4)
O4 0.086(4) 0.070(4) 0.068(4) 0.019(3) 0.031(3) -0.003(3)
O3 0.072(4) 0.076(4) 0.039(3) 0.014(3) 0.006(3) 0.001(3)
N3 0.075(4) 0.058(4) 0.041(3) -0.009(3) 0.021(3) -0.017(4)
N1 0.065(4) 0.054(4) 0.053(4) -0.013(3) 0.022(3) -0.008(3)
C8 0.052(5) 0.043(5) 0.059(5) 0.014(4) 0.023(4) 0.018(4)
C7 0.051(4) 0.042(4) 0.040(4) 0.007(3) 0.011(4) 0.012(4)
C14 0.062(5) 0.046(5) 0.031(4) 0.001(4) 0.012(4) -0.007(4)
C15 0.046(4) 0.027(4) 0.038(4) -0.001(3) 0.012(3) -0.008(3)
N2 0.053(4) 0.055(4) 0.059(4) -0.007(4) 0.010(3) 0.000(3)
C6 0.045(4) 0.056(5) 0.043(4) -0.001(4) 0.011(3) 0.000(4)
C9 0.046(4) 0.044(4) 0.065(5) 0.014(4) 0.028(4) 0.003(4)
C11 0.057(5) 0.062(6) 0.051(5) 0.012(4) -0.003(4) 0.001(4)
C21 0.075(5) 0.058(5) 0.037(4) -0.014(4) 0.013(4) -0.021(4)
C2 0.047(4) 0.060(5) 0.039(4) -0.009(4) 0.017(4) -0.010(4)
C10 0.064(5) 0.060(5) 0.041(4) 0.005(4) 0.011(4) -0.017(4)
C13 0.083(6) 0.068(6) 0.055(5) -0.002(5) 0.027(5) 0.001(5)
C19 0.072(6) 0.061(6) 0.063(6) 0.016(5) 0.010(5) 0.013(5)
C1 0.085(7) 0.085(7) 0.058(6) -0.018(5) 0.039(6) -0.028(6)
C18 0.067(5) 0.093(7) 0.052(5) 0.011(5) 0.010(4) 0.011(5)
C22 0.066(5) 0.062(5) 0.030(4) -0.008(3) 0.011(3) -0.006(4)
C16 0.065(5) 0.058(5) 0.039(4) 0.001(4) 0.024(4) -0.016(4)
C5 0.072(5) 0.051(5) 0.063(5) -0.002(4) 0.016(4) -0.025(4)
C23 0.079(5) 0.074(5) 0.041(4) -0.011(4) 0.015(4) -0.017(4)
C3 0.086(6) 0.062(5) 0.044(5) 0.011(4) 0.023(4) -0.018(5)
C4 0.087(6) 0.091(7) 0.043(5) 0.001(5) -0.001(4) -0.028(5)
C12 0.071(6) 0.069(6) 0.059(5) -0.001(5) 0.021(5) 0.003(5)
C17 0.080(6) 0.047(5) 0.066(6) -0.012(4) 0.030(5) -0.004(4)
C20 0.079(6) 0.044(5) 0.078(6) -0.005(5) 0.019(5) -0.001(5)
O1W 0.086(9) 0.104(10) 0.30(2) -0.075(11) -0.025(10) 0.031(7)
O2 0.108(11) 0.153(15) 0.070(9) 0.008(9) 0.001(7) -0.070(11)
O1W' 0.131(12) 0.152(13) 0.129(12) 0.072(9) 0.005(8) -0.033(8)
O2' 0.050(12) 0.15(2) 0.107(16) -0.032(15) 0.015(11) -0.038(12)

loop_
_atom_type_symbol
_atom_type_description
_atom_type_scat_dispersion_real
_atom_type_scat_dispersion_imag
_atom_type_scat_source
C C 0.0033 0.0016 'International Tables Vol C Tables 4.2.6.8 and 6.1.1.4'
H H 0.0000 0.0000 'International Tables Vol C Tables 4.2.6.8 and 6.1.1.4'
N N 0.0061 0.0033 'International Tables Vol C Tables 4.2.6.8 and 6.1.1.4'
O O 0.0106 0.0060 'International Tables Vol C Tables 4.2.6.8 and 6.1.1.4'
Zn Zn 0.2839 1.4301 'International Tables Vol C Tables 4.2.6.8 and 6.1.1.4'

loop_
_geom_angle_atom_site_label_1
_geom_angle_atom_site_label_2
_geom_angle_atom_site_label_3
_geom_angle
_geom_angle_site_symmetry_1
_geom_angle_site_symmetry_3
O1 Zn1 O3 105.9(2) . 4_665
O1 Zn1 N1 116.9(3) . .
O3 Zn1 N1 128.5(2) 4_665 .
O1 Zn1 N2 124.6(2) . .
O3 Zn1 N2 100.6(2) 4_665 .
N1 Zn1 N2 78.3(3) . .
O1 Zn1 C8 95.3(2) . 4_665
O3 Zn1 C8 27.9(2) 4_665 4_665
N1 Zn1 C8 117.2(2) . 4_665
N2 Zn1 C8 126.2(2) . 4_665
C1 O1 Zn1 111.0(6) . .
C8 O3 Zn1 103.4(4) . 4_566
C15 N3 C14 107.2(6) . .
C15 N3 C21 127.9(7) . .
C14 N3 C21 124.8(6) . .
C15 N1 C9 106.2(6) . .
C15 N1 Zn1 115.7(5) . .
C9 N1 Zn1 137.9(5) . .
O4 C8 O3 123.4(7) . .
O4 C8 C7 118.2(7) . .
O3 C8 C7 118.4(7) . .
O4 C8 Zn1 75.7(4) . 4_566
O3 C8 Zn1 48.7(3) . 4_566
C7 C8 Zn1 162.1(6) . 4_566
C6 C7 C5 119.8(6) . .
C6 C7 C8 119.7(7) . .
C5 C7 C8 120.4(7) . .
C13 C14 C9 124.4(7) . .
C13 C14 N3 132.0(7) . .
C9 C14 N3 103.6(6) . .
N1 C15 N3 112.2(6) . .
N1 C15 C16 118.2(6) . .
N3 C15 C16 129.6(7) . .
C16 N2 C20 117.7(7) . .
C16 N2 Zn1 113.8(5) . .
C20 N2 Zn1 128.1(6) . .
C7 C6 C2 122.2(6) . .
C7 C6 H6 118.9 . .
C2 C6 H6 118.9 . .
N1 C9 C14 110.8(7) . .
N1 C9 C10 130.5(7) . .
C14 C9 C10 118.7(7) . .
C10 C11 C12 122.6(7) . .
C10 C11 H11 118.7 . .
C12 C11 H11 118.7 . .
N3 C21 C22 111.7(5) . .
N3 C21 H21A 109.3 . .
C22 C21 H21A 109.3 . .
N3 C21 H21B 109.3 . .
C22 C21 H21B 109.3 . .
H21A C21 H21B 107.9 . .
C3 C2 C6 118.1(6) . .
C3 C2 C1 122.0(7) . .
C6 C2 C1 120.0(7) . .
C11 C10 C9 116.0(7) . .
C11 C10 H10 122.0 . .
C9 C10 H10 122.0 . .
C14 C13 C12 115.0(8) . .
C14 C13 H13 122.5 . .
C12 C13 H13 122.5 . .
C20 C19 C18 116.8(8) . .
C20 C19 H19 121.6 . .
C18 C19 H19 121.6 . .
O1 C1 O2 117.3(10) . .
O1 C1 O2' 118.5(12) . .
O2 C1 O2' 50.5(10) . .
O1 C1 C2 119.6(8) . .
O2 C1 C2 119.8(9) . .
O2' C1 C2 111.9(12) . .
C19 C18 C17 116.9(8) . .
C19 C18 H18 121.6 . .
C17 C18 H18 121.6 . .
C21 C22 C23 109.7(6) . .
C21 C22 H22A 109.7 . .
C23 C22 H22A 109.7 . .
C21 C22 H22B 109.7 . .
C23 C22 H22B 109.7 . .
H22A C22 H22B 108.2 . .
N2 C16 C17 121.0(7) . .
N2 C16 C15 113.4(7) . .
C17 C16 C15 125.5(7) . .
C7 C5 C4 118.2(7) . .
C7 C5 H5 120.9 . .
C4 C5 H5 120.9 . .
C22 C23 C23 111.2(7) . 3_668
C22 C23 H23A 109.4 . .
C23 C23 H23A 109.4 3_668 .
C22 C23 H23B 109.4 . .
C23 C23 H23B 109.4 3_668 .
H23A C23 H23B 108.0 . .
C4 C3 C2 121.1(6) . .
C4 C3 H3 119.4 . .
C2 C3 H3 119.4 . .
C3 C4 C5 120.6(7) . .
C3 C4 H4 119.7 . .
C5 C4 H4 119.7 . .
C11 C12 C13 123.2(8) . .
C11 C12 H12 118.4 . .
C13 C12 H12 118.4 . .
C16 C17 C18 120.6(7) . .
C16 C17 H17 119.7 . .
C18 C17 H17 119.7 . .
N2 C20 C19 127.0(8) . .
N2 C20 H20 116.5 . .
C19 C20 H20 116.5 . .

loop_
_geom_bond_atom_site_label_1
_geom_bond_atom_site_label_2
_geom_bond_distance
_geom_bond_site_symmetry_2
Zn1 O1 1.959(5) .
Zn1 O3 1.977(5) 4_665
Zn1 N1 2.003(6) .
Zn1 N2 2.153(6) .
Zn1 C8 2.560(7) 4_665
O1 C1 1.210(9) .
O4 C8 1.232(9) .
O3 C8 1.231(8) .
O3 Zn1 1.977(5) 4_566
N3 C15 1.350(8) .
N3 C14 1.421(9) .
N3 C21 1.489(8) .
N1 C15 1.322(8) .
N1 C9 1.366(8) .
C8 C7 1.532(9) .
C8 Zn1 2.560(7) 4_566
C7 C6 1.373(9) .
C7 C5 1.386(9) .
C14 C13 1.351(10) .
C14 C9 1.398(9) .
C15 C16 1.481(10) .
N2 C16 1.306(9) .
N2 C20 1.320(9) .
C6 C2 1.378(8) .
C6 H6 0.9300 .
C9 C10 1.419(9) .
C11 C10 1.361(10) .
C11 C12 1.364(10) .
C11 H11 0.9300 .
C21 C22 1.511(8) .
C21 H21A 0.9700 .
C21 H21B 0.9700 .
C2 C3 1.376(9) .
C2 C1 1.499(10) .
C10 H10 0.9300 .
C13 C12 1.370(10) .
C13 H13 0.9300 .
C19 C20 1.356(10) .
C19 C18 1.376(11) .
C19 H19 0.9300 .
C1 O2 1.235(14) .
C1 O2' 1.36(2) .
C18 C17 1.421(10) .
C18 H18 0.9300 .
C22 C23 1.523(9) .
C22 H22A 0.9700 .
C22 H22B 0.9700 .
C16 C17 1.379(10) .
C5 C4 1.406(10) .
C5 H5 0.9300 .
C23 C23 1.527(13) 3_668
C23 H23A 0.9700 .
C23 H23B 0.9700 .
C3 C4 1.369(10) .
C3 H3 0.9300 .
C4 H4 0.9300 .
C12 H12 0.9300 .
C17 H17 0.9300 .
C20 H20 0.9300 .

loop_
_geom_torsion_atom_site_label_1
_geom_torsion_atom_site_label_2
_geom_torsion_atom_site_label_3
_geom_torsion_atom_site_label_4
_geom_torsion
_geom_torsion_site_symmetry_1
_geom_torsion_site_symmetry_4
O3 Zn1 O1 C1 117.9(6) 4_665 .
N1 Zn1 O1 C1 -91.6(7) . .
N2 Zn1 O1 C1 2.6(7) . .
C8 Zn1 O1 C1 144.2(6) 4_665 .
O1 Zn1 N1 C15 117.4(5) . .
O3 Zn1 N1 C15 -99.8(5) 4_665 .
N2 Zn1 N1 C15 -5.6(4) . .
C8 Zn1 N1 C15 -130.4(4) 4_665 .
O1 Zn1 N1 C9 -57.0(7) . .
O3 Zn1 N1 C9 85.8(7) 4_665 .
N2 Zn1 N1 C9 -180.0(7) . .
C8 Zn1 N1 C9 55.2(7) 4_665 .
Zn1 O3 C8 O4 -13.6(8) 4_566 .
Zn1 O3 C8 C7 164.8(5) 4_566 .
O4 C8 C7 C6 -176.3(6) . .
O3 C8 C7 C6 5.3(9) . .
Zn1 C8 C7 C6 45.1(19) 4_566 .
O4 C8 C7 C5 6.9(10) . .
O3 C8 C7 C5 -171.5(6) . .
Zn1 C8 C7 C5 -131.7(15) 4_566 .
C15 N3 C14 C13 178.0(7) . .
C21 N3 C14 C13 0.3(11) . .
C15 N3 C14 C9 -0.3(6) . .
C21 N3 C14 C9 -177.9(5) . .
C9 N1 C15 N3 -0.3(7) . .
Zn1 N1 C15 N3 -176.3(4) . .
C9 N1 C15 C16 -179.7(5) . .
Zn1 N1 C15 C16 4.2(7) . .
C14 N3 C15 N1 0.3(7) . .
C21 N3 C15 N1 177.9(6) . .
C14 N3 C15 C16 179.7(6) . .
C21 N3 C15 C16 -2.8(10) . .
O1 Zn1 N2 C16 -108.2(5) . .
O3 Zn1 N2 C16 134.1(5) 4_665 .
N1 Zn1 N2 C16 6.6(5) . .
C8 Zn1 N2 C16 121.9(5) 4_665 .
O1 Zn1 N2 C20 65.1(7) . .
O3 Zn1 N2 C20 -52.7(6) 4_665 .
N1 Zn1 N2 C20 179.9(6) . .
C8 Zn1 N2 C20 -64.8(7) 4_665 .
C5 C7 C6 C2 0.1(10) . .
C8 C7 C6 C2 -176.7(6) . .
C15 N1 C9 C14 0.1(7) . .
Zn1 N1 C9 C14 174.8(5) . .
C15 N1 C9 C10 179.3(6) . .
Zn1 N1 C9 C10 -6.0(11) . .
C13 C14 C9 N1 -178.3(6) . .
N3 C14 C9 N1 0.1(7) . .
C13 C14 C9 C10 2.4(10) . .
N3 C14 C9 C10 -179.2(5) . .
C15 N3 C21 C22 -78.1(8) . .
C14 N3 C21 C22 99.1(7) . .
C7 C6 C2 C3 0.2(10) . .
C7 C6 C2 C1 179.2(7) . .
C12 C11 C10 C9 -0.7(10) . .
N1 C9 C10 C11 179.7(6) . .
C14 C9 C10 C11 -1.2(9) . .
C9 C14 C13 C12 -1.6(10) . .
N3 C14 C13 C12 -179.5(6) . .
Zn1 O1 C1 O2 24.6(16) . .
Zn1 O1 C1 O2' -33.1(17) . .
Zn1 O1 C1 C2 -176.0(6) . .
C3 C2 C1 O1 13.6(12) . .
C6 C2 C1 O1 -165.4(8) . .
C3 C2 C1 O2 172.5(15) . .
C6 C2 C1 O2 -6.5(18) . .
C3 C2 C1 O2' -131.6(14) . .
C6 C2 C1 O2' 49.5(16) . .
C20 C19 C18 C17 -0.3(11) . .
N3 C21 C22 C23 169.4(6) . .
C20 N2 C16 C17 -0.4(10) . .
Zn1 N2 C16 C17 173.7(5) . .
C20 N2 C16 C15 179.8(6) . .
Zn1 N2 C16 C15 -6.2(7) . .
N1 C15 C16 N2 1.6(8) . .
N3 C15 C16 N2 -177.7(6) . .
N1 C15 C16 C17 -178.2(6) . .
N3 C15 C16 C17 2.5(10) . .
C6 C7 C5 C4 -0.2(10) . .
C8 C7 C5 C4 176.6(7) . .
C21 C22 C23 C23 -171.5(8) . 3_668
C6 C2 C3 C4 -0.5(11) . .
C1 C2 C3 C4 -179.4(8) . .
C2 C3 C4 C5 0.3(13) . .
C7 C5 C4 C3 0.0(12) . .
C10 C11 C12 C13 1.6(12) . .
C14 C13 C12 C11 -0.5(11) . .
N2 C16 C17 C18 0.0(10) . .
C15 C16 C17 C18 179.8(6) . .
C19 C18 C17 C16 0.3(10) . .
C16 N2 C20 C19 0.5(11) . .
Zn1 N2 C20 C19 -172.6(6) . .
C18 C19 C20 N2 -0.1(12) . .
